data_4060497
loop_
_publ_author_name
'Doherty, Simon'
'Knight, Julian G.'
'Rath, Rakesh K.'
'Clegg, William'
'Harrington, Ross W.'
'Newman, Colin R.'
'Campbell, Robert'
'Amin, Hiren'

_publ_section_title
;
Ruthenium Complexes of Six-Electron-Donor NUPHOS-Type Diphosphines: 
Highly Selective Catalysts for the Hydrocarboxylation of Terminal Alkynes
;
_journal_issue 11
_journal_name_full Organometallics
_journal_page_first 2633
_journal_page_last 2644
_journal_paper_doi 10.1021/om050014j
_journal_volume 24
_journal_year 2005
_chemical_formula_moiety 'C46 H52 Cl P2 Ru +, Sb F6 -, 2 C H Cl3'
_chemical_formula_sum 'C48 H54 Cl7 F6 P2 Ru Sb'
_chemical_formula_weight 1277.82
_space_group_IT_number 14
_symmetry_cell_setting monoclinic
_symmetry_space_group_name_Hall '-P 2ybc'
_symmetry_space_group_name_H-M 'P 1 21/c 1'
_atom_sites_solution_hydrogens geom
_atom_sites_solution_primary direct
_atom_sites_solution_secondary difmap
_audit_creation_method SHELXL-97
_cell_angle_alpha 90.00
_cell_angle_beta 97.250(6)
_cell_angle_gamma 90.00
_cell_formula_units_Z 4
_cell_length_a 10.1035(5)
_cell_length_b 28.610(5)
_cell_length_c 18.303(5)
_cell_measurement_reflns_used 2094
_cell_measurement_temperature 150(2)
_cell_measurement_theta_max 27.5
_cell_measurement_theta_min 2.25
_cell_volume 5248.4(16)
_computing_cell_refinement EvalCCD
_computing_data_collection 'Nonius COLLECT'
_computing_data_reduction EvalCCD
_computing_molecular_graphics 'Bruker SHELXTL'
_computing_publication_material 'Bruker SHELXTL and local programs'
_computing_structure_refinement 'Bruker SHELXTL'
_computing_structure_solution 'Bruker SHELXTL'
_diffrn_ambient_temperature 150(2)
_diffrn_measured_fraction_theta_full 0.987
_diffrn_measured_fraction_theta_max 0.987
_diffrn_measurement_device_type 'Nonius KappaCCD diffractometer'
_diffrn_measurement_method '\f and \w scans'
_diffrn_radiation_monochromator graphite
_diffrn_radiation_source 'sealed tube'
_diffrn_radiation_type MoK\a
_diffrn_radiation_wavelength 0.71073
_diffrn_reflns_av_R_equivalents 0.0637
_diffrn_reflns_av_sigmaI/netI 0.0418
_diffrn_reflns_limit_h_max 12
_diffrn_reflns_limit_h_min -12
_diffrn_reflns_limit_k_max 34
_diffrn_reflns_limit_k_min -34
_diffrn_reflns_limit_l_max 21
_diffrn_reflns_limit_l_min -21
_diffrn_reflns_number 94570
_diffrn_reflns_theta_full 24.99
_diffrn_reflns_theta_max 24.99
_diffrn_reflns_theta_min 4.13
_diffrn_standards_number 0
_exptl_absorpt_coefficient_mu 1.274
_exptl_absorpt_correction_T_max 0.749
_exptl_absorpt_correction_T_min 0.557
_exptl_absorpt_correction_type multi-scan
_exptl_crystal_colour orange
_exptl_crystal_density_diffrn 1.617
_exptl_crystal_density_method 'not measured'
_exptl_crystal_description block
_exptl_crystal_F_000 2560
_exptl_crystal_size_max 0.52
_exptl_crystal_size_mid 0.30
_exptl_crystal_size_min 0.24
_refine_diff_density_max 0.993
_refine_diff_density_min -0.717
_refine_diff_density_rms 0.146
_refine_ls_extinction_method none
_refine_ls_goodness_of_fit_ref 1.108
_refine_ls_hydrogen_treatment constr
_refine_ls_matrix_type full
_refine_ls_number_parameters 556
_refine_ls_number_reflns 9109
_refine_ls_number_restraints 0
_refine_ls_restrained_S_all 1.108
_refine_ls_R_factor_all 0.0768
_refine_ls_R_factor_gt 0.0569
_refine_ls_shift/su_max 0.001
_refine_ls_shift/su_mean 0.000
_refine_ls_structure_factor_coef Fsqd
_refine_ls_weighting_details 'calc w=1/[\s^2^(Fo^2^)+(0.0819P)^2^+16.5145P] where P=(Fo^2^+2Fc^2^)/3'
_refine_ls_weighting_scheme calc
_refine_ls_wR_factor_gt 0.1509
_refine_ls_wR_factor_ref 0.1599
_reflns_number_gt 7235
_reflns_number_total 9109
_reflns_threshold_expression I>2\s(I)
_cod_original_sg_symbol_H-M 'P 21/c'
_cod_database_code 4060497

loop_
_symmetry_equiv_pos_as_xyz
'x, y, z'
'-x, y+1/2, -z+1/2'
'-x, -y, -z'
'x, -y-1/2, z-1/2'

loop_
_atom_site_label
_atom_site_type_symbol
_atom_site_fract_x
_atom_site_fract_y
_atom_site_fract_z
_atom_site_U_iso_or_equiv
_atom_site_adp_type
_atom_site_occupancy
_atom_site_symmetry_multiplicity
_atom_site_calc_flag
_atom_site_refinement_flags
_atom_site_disorder_assembly
_atom_site_disorder_group
Ru Ru 0.74311(4) 0.629358(15) 0.28906(3) 0.02070(14) Uani 1 1 d . . .
P1 P 0.71139(13) 0.57771(5) 0.18889(8) 0.0199(3) Uani 1 1 d . . .
P2 P 0.64132(14) 0.57080(5) 0.35830(8) 0.0228(3) Uani 1 1 d . . .
Cl1 Cl 0.95670(13) 0.59151(5) 0.31726(8) 0.0254(3) Uani 1 1 d . . .
C1 C 0.6059(8) 0.6999(2) 0.1375(4) 0.0444(17) Uani 1 1 d . . .
H1A H 0.5936 0.7333 0.1270 0.067 Uiso 1 1 calc R . .
H1B H 0.5192 0.6841 0.1301 0.067 Uiso 1 1 calc R . .
H1C H 0.6647 0.6864 0.1044 0.067 Uiso 1 1 calc R . .
C2 C 0.6683(6) 0.69346(19) 0.2167(4) 0.0306(14) Uani 1 1 d . . .
C3 C 0.8104(6) 0.6962(2) 0.2346(4) 0.0363(15) Uani 1 1 d . . .
H3 H 0.8661 0.6987 0.1967 0.044 Uiso 1 1 calc R . .
C4 C 0.8671(6) 0.6952(2) 0.3100(4) 0.0420(18) Uani 1 1 d . . .
H4 H 0.9614 0.6961 0.3213 0.050 Uiso 1 1 calc R . .
C5 C 0.7881(7) 0.6929(2) 0.3692(4) 0.0353(15) Uani 1 1 d . . .
C6 C 0.6496(7) 0.6884(2) 0.3491(4) 0.0351(15) Uani 1 1 d . . .
H6 H 0.5939 0.6851 0.3869 0.042 Uiso 1 1 calc R . .
C7 C 0.5902(6) 0.6887(2) 0.2751(4) 0.0315(14) Uani 1 1 d . . .
H7 H 0.4962 0.6857 0.2643 0.038 Uiso 1 1 calc R . .
C8 C 0.8385(8) 0.6979(3) 0.4529(5) 0.058(2) Uani 1 1 d . . .
H8 H 0.7889 0.6752 0.4809 0.070 Uiso 1 1 calc R . .
C9 C 0.9857(8) 0.6873(3) 0.4682(5) 0.066(2) Uani 1 1 d . . .
H9A H 1.0360 0.7113 0.4451 0.099 Uiso 1 1 calc R . .
H9B H 1.0035 0.6566 0.4479 0.099 Uiso 1 1 calc R . .
H9C H 1.0132 0.6872 0.5215 0.099 Uiso 1 1 calc R . .
C10 C 0.8071(12) 0.7474(4) 0.4768(6) 0.091(4) Uani 1 1 d . . .
H10A H 0.8487 0.7701 0.4467 0.137 Uiso 1 1 calc R . .
H10B H 0.8421 0.7518 0.5288 0.137 Uiso 1 1 calc R . .
H10C H 0.7102 0.7521 0.4703 0.137 Uiso 1 1 calc R . .
C11 C 0.7826(6) 0.59935(19) 0.1077(3) 0.0257(13) Uani 1 1 d . . .
C12 C 0.7138(7) 0.5961(2) 0.0368(3) 0.0325(14) Uani 1 1 d . . .
H12 H 0.6257 0.5838 0.0301 0.039 Uiso 1 1 calc R . .
C13 C 0.7726(8) 0.6104(2) -0.0241(4) 0.0457(18) Uani 1 1 d . . .
H13 H 0.7252 0.6073 -0.0720 0.055 Uiso 1 1 calc R . .
C14 C 0.8991(8) 0.6292(2) -0.0153(4) 0.0460(18) Uani 1 1 d . . .
H14 H 0.9391 0.6385 -0.0572 0.055 Uiso 1 1 calc R . .
C15 C 0.9691(7) 0.6346(2) 0.0555(4) 0.0387(16) Uani 1 1 d . . .
H15 H 1.0556 0.6482 0.0619 0.046 Uiso 1 1 calc R . .
C16 C 0.9100(6) 0.6198(2) 0.1164(4) 0.0293(13) Uani 1 1 d . . .
H16 H 0.9566 0.6235 0.1645 0.035 Uiso 1 1 calc R . .
C17 C 0.5385(5) 0.56382(19) 0.1505(3) 0.0231(12) Uani 1 1 d . . .
C18 C 0.4363(6) 0.5942(2) 0.1610(3) 0.0297(14) Uani 1 1 d . . .
H18 H 0.4550 0.6210 0.1913 0.036 Uiso 1 1 calc R . .
C19 C 0.3067(6) 0.5863(3) 0.1280(4) 0.0400(17) Uani 1 1 d . . .
H19 H 0.2378 0.6078 0.1355 0.048 Uiso 1 1 calc R . .
C20 C 0.2777(7) 0.5475(3) 0.0843(4) 0.0443(18) Uani 1 1 d . . .
H20 H 0.1891 0.5422 0.0617 0.053 Uiso 1 1 calc R . .
C21 C 0.3786(7) 0.5161(2) 0.0735(4) 0.0414(17) Uani 1 1 d . . .
H21 H 0.3583 0.4890 0.0441 0.050 Uiso 1 1 calc R . .
C22 C 0.5097(6) 0.5240(2) 0.1056(3) 0.0298(14) Uani 1 1 d . . .
H22 H 0.5787 0.5029 0.0973 0.036 Uiso 1 1 calc R . .
C23 C 0.7984(5) 0.52176(19) 0.2110(3) 0.0216(12) Uani 1 1 d . . .
C24 C 0.9331(5) 0.5144(2) 0.1838(3) 0.0253(13) Uani 1 1 d . . .
H24A H 0.9936 0.4981 0.2223 0.030 Uiso 1 1 calc R . .
H24B H 0.9731 0.5452 0.1751 0.030 Uiso 1 1 calc R . .
C25 C 0.9202(7) 0.4859(2) 0.1127(4) 0.0406(16) Uani 1 1 d . . .
H25A H 0.8745 0.4564 0.1202 0.061 Uiso 1 1 calc R . .
H25B H 1.0092 0.4793 0.0994 0.061 Uiso 1 1 calc R . .
H25C H 0.8686 0.5036 0.0731 0.061 Uiso 1 1 calc R . .
C26 C 0.7479(5) 0.49031(19) 0.2542(3) 0.0234(12) Uani 1 1 d . . .
C27 C 0.8253(6) 0.4474(2) 0.2865(4) 0.0317(14) Uani 1 1 d . . .
H27A H 0.8341 0.4491 0.3409 0.038 Uiso 1 1 calc R . .
H27B H 0.9163 0.4481 0.2717 0.038 Uiso 1 1 calc R . .
C28 C 0.7587(8) 0.4009(2) 0.2614(5) 0.053(2) Uani 1 1 d . . .
H28A H 0.7609 0.3967 0.2079 0.064 Uiso 1 1 calc R . .
H28B H 0.8085 0.3747 0.2874 0.064 Uiso 1 1 calc R . .
C29 C 0.6140(8) 0.4001(2) 0.2778(5) 0.053(2) Uani 1 1 d . . .
H29A H 0.6123 0.3994 0.3318 0.063 Uiso 1 1 calc R . .
H29B H 0.5693 0.3715 0.2566 0.063 Uiso 1 1 calc R . .
C30 C 0.5389(7) 0.4433(2) 0.2453(4) 0.0361(15) Uani 1 1 d . . .
H30A H 0.4467 0.4427 0.2583 0.043 Uiso 1 1 calc R . .
H30B H 0.5336 0.4422 0.1910 0.043 Uiso 1 1 calc R . .
C31 C 0.6071(6) 0.4891(2) 0.2736(3) 0.0272(13) Uani 1 1 d . . .
C32 C 0.5497(6) 0.5187(2) 0.3166(3) 0.0270(13) Uani 1 1 d . . .
C33 C 0.4161(6) 0.5062(2) 0.3422(4) 0.0349(15) Uani 1 1 d . . .
H33A H 0.4184 0.4728 0.3563 0.042 Uiso 1 1 calc R . .
H33B H 0.4065 0.5246 0.3870 0.042 Uiso 1 1 calc R . .
C34 C 0.2930(6) 0.5145(3) 0.2866(4) 0.0488(19) Uani 1 1 d . . .
H34A H 0.2750 0.5481 0.2823 0.073 Uiso 1 1 calc R . .
H34B H 0.2161 0.4986 0.3033 0.073 Uiso 1 1 calc R . .
H34C H 0.3085 0.5020 0.2386 0.073 Uiso 1 1 calc R . .
C35 C 0.5150(5) 0.6005(2) 0.4070(3) 0.0263(13) Uani 1 1 d . . .
C36 C 0.5353(6) 0.6078(2) 0.4824(3) 0.0292(13) Uani 1 1 d . . .
H36 H 0.6113 0.5949 0.5112 0.035 Uiso 1 1 calc R . .
C37 C 0.4431(7) 0.6345(2) 0.5160(4) 0.0402(16) Uani 1 1 d . . .
H37 H 0.4581 0.6402 0.5675 0.048 Uiso 1 1 calc R . .
C38 C 0.3294(7) 0.6528(3) 0.4741(4) 0.0481(19) Uani 1 1 d . . .
H38 H 0.2675 0.6709 0.4971 0.058 Uiso 1 1 calc R . .
C39 C 0.3076(7) 0.6446(3) 0.3990(4) 0.0424(17) Uani 1 1 d . . .
H39 H 0.2299 0.6564 0.3702 0.051 Uiso 1 1 calc R . .
C40 C 0.4005(6) 0.6189(2) 0.3664(4) 0.0340(15) Uani 1 1 d . . .
H40 H 0.3859 0.6136 0.3147 0.041 Uiso 1 1 calc R . .
C41 C 0.7498(5) 0.5441(2) 0.4357(3) 0.0255(13) Uani 1 1 d . . .
C42 C 0.7264(6) 0.4993(2) 0.4616(3) 0.0302(14) Uani 1 1 d . . .
H42 H 0.6589 0.4802 0.4358 0.036 Uiso 1 1 calc R . .
C43 C 0.8015(6) 0.4824(2) 0.5251(4) 0.0357(15) Uani 1 1 d . . .
H43 H 0.7861 0.4516 0.5417 0.043 Uiso 1 1 calc R . .
C44 C 0.8983(6) 0.5100(2) 0.5642(3) 0.0342(15) Uani 1 1 d . . .
H44 H 0.9493 0.4982 0.6074 0.041 Uiso 1 1 calc R . .
C45 C 0.9203(6) 0.5551(2) 0.5397(4) 0.0367(15) Uani 1 1 d . . .
H45 H 0.9844 0.5746 0.5672 0.044 Uiso 1 1 calc R . .
C46 C 0.8482(6) 0.5717(2) 0.4747(3) 0.0299(14) Uani 1 1 d . . .
H46 H 0.8664 0.6019 0.4569 0.036 Uiso 1 1 calc R . .
Sb1 Sb 0.19672(4) 0.750448(14) 0.18818(3) 0.03424(15) Uani 1 1 d . . .
F1 F 0.286(2) 0.7059(6) 0.1423(13) 0.084(7) Uani 0.507(14) 1 d P A 1
F1A F 0.273(4) 0.7200(12) 0.1094(16) 0.164(18) Uani 0.507(14) 1 d P A 2
F2 F 0.1552(18) 0.7038(7) 0.2521(11) 0.104(8) Uani 0.507(14) 1 d P A 1
F2A F 0.201(3) 0.6963(7) 0.2438(19) 0.22(2) Uani 0.493(14) 1 d P A 2
F3 F 0.113(3) 0.7854(13) 0.2472(15) 0.204(18) Uani 0.507(14) 1 d P A 1
F3A F 0.1080(17) 0.7901(5) 0.2515(10) 0.060(5) Uani 0.493(14) 1 d P A 2
F4 F 0.216(3) 0.7947(11) 0.1257(15) 0.183(17) Uani 0.507(14) 1 d P A 1
F4A F 0.224(2) 0.8030(6) 0.1276(10) 0.058(5) Uani 0.493(14) 1 d P A 2
F5 F 0.3573(5) 0.7661(2) 0.2460(4) 0.0903(18) Uani 1 1 d . A .
F6 F 0.0344(5) 0.7351(2) 0.1330(3) 0.0851(17) Uani 1 1 d . A .

loop_
_atom_site_aniso_label
_atom_site_aniso_U_11
_atom_site_aniso_U_22
_atom_site_aniso_U_33
_atom_site_aniso_U_23
_atom_site_aniso_U_13
_atom_site_aniso_U_12
Ru 0.0185(2) 0.0192(2) 0.0232(3) -0.00258(18) -0.00219(17) 0.00199(17)
P1 0.0184(7) 0.0190(7) 0.0216(8) -0.0009(6) 0.0002(6) 0.0011(5)
P2 0.0194(7) 0.0270(8) 0.0218(8) -0.0029(6) 0.0016(6) 0.0023(6)
Cl1 0.0179(7) 0.0268(7) 0.0303(8) 0.0003(6) -0.0021(5) 0.0025(5)
C1 0.063(5) 0.032(4) 0.038(4) 0.007(3) 0.004(3) 0.006(3)
C2 0.041(4) 0.012(3) 0.037(4) 0.001(2) -0.001(3) 0.005(2)
C3 0.039(4) 0.023(3) 0.049(4) 0.000(3) 0.012(3) -0.003(3)
C4 0.029(3) 0.019(3) 0.074(6) -0.007(3) -0.011(3) -0.005(3)
C5 0.048(4) 0.018(3) 0.036(4) -0.008(3) -0.009(3) 0.006(3)
C6 0.046(4) 0.024(3) 0.033(4) -0.010(3) -0.004(3) 0.013(3)
C7 0.028(3) 0.026(3) 0.040(4) -0.004(3) 0.006(3) 0.008(2)
C8 0.056(5) 0.037(4) 0.075(6) -0.011(4) -0.020(4) 0.004(3)
C9 0.059(5) 0.067(6) 0.069(6) -0.008(5) 0.002(4) -0.013(4)
C10 0.101(8) 0.090(8) 0.075(7) -0.042(6) -0.022(6) 0.017(6)
C11 0.033(3) 0.017(3) 0.027(3) -0.001(2) 0.005(3) 0.005(2)
C12 0.041(4) 0.026(3) 0.030(4) 0.005(3) 0.003(3) 0.000(3)
C13 0.062(5) 0.043(4) 0.031(4) 0.012(3) 0.001(3) -0.012(4)
C14 0.061(5) 0.039(4) 0.040(4) 0.011(3) 0.016(4) 0.001(3)
C15 0.040(4) 0.026(3) 0.053(5) 0.007(3) 0.013(3) -0.004(3)
C16 0.031(3) 0.027(3) 0.030(4) 0.005(3) 0.004(3) 0.002(2)
C17 0.023(3) 0.027(3) 0.020(3) 0.001(2) 0.004(2) -0.003(2)
C18 0.025(3) 0.039(4) 0.023(3) -0.005(3) -0.004(2) 0.003(3)
C19 0.023(3) 0.056(4) 0.039(4) -0.008(3) -0.005(3) 0.007(3)
C20 0.029(3) 0.061(5) 0.041(4) -0.006(4) -0.005(3) -0.014(3)
C21 0.044(4) 0.043(4) 0.037(4) -0.011(3) 0.003(3) -0.014(3)
C22 0.028(3) 0.034(3) 0.028(4) -0.005(3) 0.006(3) -0.004(3)
C23 0.021(3) 0.019(3) 0.024(3) -0.004(2) 0.000(2) -0.001(2)
C24 0.016(3) 0.026(3) 0.034(4) 0.002(2) 0.004(2) 0.003(2)
C25 0.037(4) 0.039(4) 0.049(4) -0.014(3) 0.020(3) 0.000(3)
C26 0.024(3) 0.024(3) 0.023(3) -0.007(2) 0.007(2) -0.001(2)
C27 0.037(3) 0.026(3) 0.034(4) 0.007(3) 0.010(3) 0.005(3)
C28 0.072(5) 0.022(4) 0.070(6) 0.006(3) 0.023(4) -0.001(3)
C29 0.076(5) 0.026(4) 0.058(5) 0.002(3) 0.013(4) -0.023(4)
C30 0.042(4) 0.031(3) 0.037(4) -0.009(3) 0.011(3) -0.017(3)
C31 0.033(3) 0.027(3) 0.022(3) 0.000(2) 0.006(2) -0.007(3)
C32 0.024(3) 0.034(3) 0.023(3) -0.003(3) 0.003(2) -0.006(2)
C33 0.030(3) 0.044(4) 0.034(4) -0.007(3) 0.012(3) -0.010(3)
C34 0.026(3) 0.076(5) 0.046(5) -0.016(4) 0.010(3) -0.014(3)
C35 0.021(3) 0.035(3) 0.024(3) -0.004(3) 0.009(2) 0.003(2)
C36 0.030(3) 0.032(3) 0.025(4) 0.000(3) 0.002(3) 0.006(3)
C37 0.042(4) 0.053(4) 0.027(4) -0.005(3) 0.012(3) 0.007(3)
C38 0.042(4) 0.058(5) 0.048(5) -0.005(4) 0.019(3) 0.014(3)
C39 0.034(4) 0.056(4) 0.039(4) 0.004(3) 0.009(3) 0.016(3)
C40 0.031(3) 0.044(4) 0.028(4) -0.002(3) 0.006(3) 0.007(3)
C41 0.023(3) 0.031(3) 0.023(3) 0.002(2) 0.005(2) 0.009(2)
C42 0.026(3) 0.032(3) 0.034(4) 0.000(3) 0.009(3) 0.007(3)
C43 0.036(4) 0.039(4) 0.036(4) 0.012(3) 0.019(3) 0.012(3)
C44 0.028(3) 0.050(4) 0.025(4) 0.010(3) 0.008(3) 0.014(3)
C45 0.026(3) 0.052(4) 0.032(4) -0.003(3) 0.003(3) 0.005(3)
C46 0.025(3) 0.037(3) 0.027(3) 0.003(3) 0.000(2) 0.005(3)
Sb1 0.0317(3) 0.0276(2) 0.0426(3) 0.00026(18) 0.00172(19) -0.00065(17)
F1 0.093(9) 0.045(7) 0.117(19) -0.044(10) 0.021(10) 0.015(6)
F1A 0.18(3) 0.19(3) 0.13(3) -0.06(2) 0.06(2) 0.02(2)
F2 0.075(8) 0.122(16) 0.108(12) 0.103(11) -0.008(7) -0.008(8)
F2A 0.27(3) 0.029(8) 0.29(3) 0.038(12) -0.20(3) -0.015(13)
F3 0.085(16) 0.40(4) 0.131(19) -0.17(2) 0.031(13) 0.045(18)
F3A 0.054(10) 0.052(7) 0.080(12) 0.006(7) 0.030(8) 0.018(6)
F4 0.21(2) 0.20(3) 0.117(18) 0.121(17) -0.080(15) -0.15(2)
F4A 0.099(11) 0.035(6) 0.046(8) 0.006(5) 0.032(8) -0.034(6)
F5 0.043(3) 0.105(4) 0.114(5) -0.027(4) -0.026(3) 0.000(3)
F6 0.066(3) 0.105(4) 0.075(4) 0.017(3) -0.027(3) -0.041(3)

loop_
_atom_type_symbol
_atom_type_description
_atom_type_scat_dispersion_real
_atom_type_scat_dispersion_imag
_atom_type_scat_source
C C 0.0033 0.0016 'International Tables Vol C Tables 4.2.6.8 and 6.1.1.4'
H H 0.0000 0.0000 'International Tables Vol C Tables 4.2.6.8 and 6.1.1.4'
F F 0.0171 0.0103 'International Tables Vol C Tables 4.2.6.8 and 6.1.1.4'
P P 0.1023 0.0942 'International Tables Vol C Tables 4.2.6.8 and 6.1.1.4'
Cl Cl 0.1484 0.1585 'International Tables Vol C Tables 4.2.6.8 and 6.1.1.4'
Ru Ru -1.2594 0.8363 'International Tables Vol C Tables 4.2.6.8 and 6.1.1.4'
Sb Sb -0.5866 1.5461 'International Tables Vol C Tables 4.2.6.8 and 6.1.1.4'

loop_
_geom_angle_atom_site_label_1
_geom_angle_atom_site_label_2
_geom_angle_atom_site_label_3
_geom_angle
_geom_angle_site_symmetry_1
_geom_angle_site_symmetry_3
_geom_angle_publ_flag
P1 Ru P2 87.01(5) . . ?
P1 Ru Cl1 85.11(5) . . ?
P1 Ru C2 92.83(16) . . ?
P1 Ru C3 101.77(18) . . ?
P1 Ru C4 132.4(2) . . ?
P1 Ru C5 167.03(18) . . ?
P1 Ru C6 144.92(16) . . ?
P1 Ru C7 110.88(16) . . ?
P2 Ru Cl1 90.29(5) . . ?
P2 Ru C2 135.78(16) . . ?
P2 Ru C3 167.48(17) . . ?
P2 Ru C4 138.8(2) . . ?
P2 Ru C5 105.79(18) . . ?
P2 Ru C6 91.80(18) . . ?
P2 Ru C7 104.37(16) . . ?
Cl1 Ru C2 133.80(16) . . ?
Cl1 Ru C3 99.26(17) . . ?
Cl1 Ru C4 82.91(17) . . ?
Cl1 Ru C5 96.68(16) . . ?
Cl1 Ru C6 129.97(16) . . ?
Cl1 Ru C7 158.51(16) . . ?
C2 Ru C3 36.1(2) . . ?
C2 Ru C4 64.9(2) . . ?
C2 Ru C5 76.6(2) . . ?
C2 Ru C6 64.3(2) . . ?
C2 Ru C7 35.6(2) . . ?
C3 Ru C4 36.4(3) . . ?
C3 Ru C5 65.3(2) . . ?
C3 Ru C6 75.9(2) . . ?
C3 Ru C7 64.3(2) . . ?
C4 Ru C5 35.9(3) . . ?
C4 Ru C6 63.7(3) . . ?
C4 Ru C7 75.7(2) . . ?
C5 Ru C6 35.4(2) . . ?
C5 Ru C7 64.5(2) . . ?
C6 Ru C7 36.0(2) . . ?
Ru P1 C11 113.03(19) . . ?
Ru P1 C17 117.63(19) . . ?
Ru P1 C23 111.15(18) . . ?
C11 P1 C17 102.3(3) . . ?
C11 P1 C23 104.2(2) . . ?
C17 P1 C23 107.4(2) . . ?
Ru P2 C32 124.26(19) . . ?
Ru P2 C35 107.5(2) . . ?
Ru P2 C41 116.16(19) . . ?
C32 P2 C35 103.1(3) . . ?
C32 P2 C41 101.5(3) . . ?
C35 P2 C41 101.5(3) . . ?
H1A C1 H1B 109.5 . . ?
H1A C1 H1C 109.5 . . ?
H1A C1 C2 109.5 . . ?
H1B C1 H1C 109.5 . . ?
H1B C1 C2 109.5 . . ?
H1C C1 C2 109.5 . . ?
Ru C2 C1 134.7(4) . . ?
Ru C2 C3 70.8(3) . . ?
Ru C2 C7 70.6(3) . . ?
C1 C2 C3 119.6(6) . . ?
C1 C2 C7 122.0(6) . . ?
C3 C2 C7 118.2(6) . . ?
Ru C3 C2 73.2(3) . . ?
Ru C3 H3 127.9 . . ?
Ru C3 C4 70.6(4) . . ?
C2 C3 H3 120.4 . . ?
C2 C3 C4 119.2(6) . . ?
H3 C3 C4 120.4 . . ?
Ru C4 C3 73.0(3) . . ?
Ru C4 H4 125.2 . . ?
Ru C4 C5 74.9(4) . . ?
C3 C4 H4 118.6 . . ?
C3 C4 C5 122.8(6) . . ?
H4 C4 C5 118.6 . . ?
Ru C5 C4 69.1(3) . . ?
Ru C5 C6 70.0(3) . . ?
Ru C5 C8 134.4(4) . . ?
C4 C5 C6 116.1(6) . . ?
C4 C5 C8 126.7(6) . . ?
C6 C5 C8 117.1(6) . . ?
Ru C6 C5 74.6(4) . . ?
Ru C6 H6 126.5 . . ?
Ru C6 C7 72.2(3) . . ?
C5 C6 H6 118.7 . . ?
C5 C6 C7 122.6(6) . . ?
H6 C6 C7 118.7 . . ?
Ru C7 C2 73.9(3) . . ?
Ru C7 C6 71.9(3) . . ?
Ru C7 H7 126.8 . . ?
C2 C7 C6 121.1(6) . . ?
C2 C7 H7 119.5 . . ?
C6 C7 H7 119.5 . . ?
C5 C8 H8 108.7 . . ?
C5 C8 C9 110.8(7) . . ?
C5 C8 C10 108.2(7) . . ?
H8 C8 C9 108.7 . . ?
H8 C8 C10 108.7 . . ?
C9 C8 C10 111.6(7) . . ?
C8 C9 H9A 109.5 . . ?
C8 C9 H9B 109.5 . . ?
C8 C9 H9C 109.5 . . ?
H9A C9 H9B 109.5 . . ?
H9A C9 H9C 109.5 . . ?
H9B C9 H9C 109.5 . . ?
C8 C10 H10A 109.5 . . ?
C8 C10 H10B 109.5 . . ?
C8 C10 H10C 109.5 . . ?
H10A C10 H10B 109.5 . . ?
H10A C10 H10C 109.5 . . ?
H10B C10 H10C 109.5 . . ?
P1 C11 C12 121.9(5) . . ?
P1 C11 C16 119.6(5) . . ?
C12 C11 C16 118.4(6) . . ?
C11 C12 H12 119.6 . . ?
C11 C12 C13 120.8(6) . . ?
H12 C12 C13 119.6 . . ?
C12 C13 H13 119.8 . . ?
C12 C13 C14 120.4(7) . . ?
H13 C13 C14 119.8 . . ?
C13 C14 H14 119.9 . . ?
C13 C14 C15 120.2(6) . . ?
H14 C14 C15 119.9 . . ?
C14 C15 H15 120.4 . . ?
C14 C15 C16 119.1(6) . . ?
H15 C15 C16 120.4 . . ?
C11 C16 C15 121.0(6) . . ?
C11 C16 H16 119.5 . . ?
C15 C16 H16 119.5 . . ?
P1 C17 C18 120.0(4) . . ?
P1 C17 C22 120.8(4) . . ?
C18 C17 C22 119.0(5) . . ?
C17 C18 H18 119.4 . . ?
C17 C18 C19 121.1(6) . . ?
H18 C18 C19 119.4 . . ?
C18 C19 H19 119.9 . . ?
C18 C19 C20 120.2(6) . . ?
H19 C19 C20 119.9 . . ?
C19 C20 H20 120.1 . . ?
C19 C20 C21 119.8(6) . . ?
H20 C20 C21 120.1 . . ?
C20 C21 H21 119.7 . . ?
C20 C21 C22 120.5(6) . . ?
H21 C21 C22 119.7 . . ?
C17 C22 C21 119.4(6) . . ?
C17 C22 H22 120.3 . . ?
C21 C22 H22 120.3 . . ?
P1 C23 C24 118.0(4) . . ?
P1 C23 C26 120.3(4) . . ?
C24 C23 C26 121.6(5) . . ?
C23 C24 H24A 109.3 . . ?
C23 C24 H24B 109.3 . . ?
C23 C24 C25 111.6(5) . . ?
H24A C24 H24B 108.0 . . ?
H24A C24 C25 109.3 . . ?
H24B C24 C25 109.3 . . ?
C24 C25 H25A 109.5 . . ?
C24 C25 H25B 109.5 . . ?
C24 C25 H25C 109.5 . . ?
H25A C25 H25B 109.5 . . ?
H25A C25 H25C 109.5 . . ?
H25B C25 H25C 109.5 . . ?
C23 C26 C27 123.4(5) . . ?
C23 C26 C31 126.5(5) . . ?
C27 C26 C31 110.0(5) . . ?
C26 C27 H27A 108.9 . . ?
C26 C27 H27B 108.9 . . ?
C26 C27 C28 113.3(5) . . ?
H27A C27 H27B 107.7 . . ?
H27A C27 C28 108.9 . . ?
H27B C27 C28 108.9 . . ?
C27 C28 H28A 109.6 . . ?
C27 C28 H28B 109.6 . . ?
C27 C28 C29 110.4(6) . . ?
H28A C28 H28B 108.1 . . ?
H28A C28 C29 109.6 . . ?
H28B C28 C29 109.6 . . ?
C28 C29 H29A 109.5 . . ?
C28 C29 H29B 109.5 . . ?
C28 C29 C30 110.6(6) . . ?
H29A C29 H29B 108.1 . . ?
H29A C29 C30 109.5 . . ?
H29B C29 C30 109.5 . . ?
C29 C30 H30A 109.2 . . ?
C29 C30 H30B 109.2 . . ?
C29 C30 C31 112.2(5) . . ?
H30A C30 H30B 107.9 . . ?
H30A C30 C31 109.2 . . ?
H30B C30 C31 109.2 . . ?
C26 C31 C30 109.6(5) . . ?
C26 C31 C32 128.0(5) . . ?
C30 C31 C32 121.9(5) . . ?
P2 C32 C31 121.1(4) . . ?
P2 C32 C33 118.3(4) . . ?
C31 C32 C33 119.9(5) . . ?
C32 C33 H33A 108.3 . . ?
C32 C33 H33B 108.3 . . ?
C32 C33 C34 116.0(5) . . ?
H33A C33 H33B 107.4 . . ?
H33A C33 C34 108.3 . . ?
H33B C33 C34 108.3 . . ?
C33 C34 H34A 109.5 . . ?
C33 C34 H34B 109.5 . . ?
C33 C34 H34C 109.5 . . ?
H34A C34 H34B 109.5 . . ?
H34A C34 H34C 109.5 . . ?
H34B C34 H34C 109.5 . . ?
P2 C35 C36 121.6(4) . . ?
P2 C35 C40 119.4(4) . . ?
C36 C35 C40 118.9(5) . . ?
C35 C36 H36 120.2 . . ?
C35 C36 C37 119.7(6) . . ?
H36 C36 C37 120.2 . . ?
C36 C37 H37 119.8 . . ?
C36 C37 C38 120.5(6) . . ?
H37 C37 C38 119.8 . . ?
C37 C38 H38 120.1 . . ?
C37 C38 C39 119.8(6) . . ?
H38 C38 C39 120.1 . . ?
C38 C39 H39 120.5 . . ?
C38 C39 C40 119.1(6) . . ?
H39 C39 C40 120.5 . . ?
C35 C40 C39 122.0(6) . . ?
C35 C40 H40 119.0 . . ?
C39 C40 H40 119.0 . . ?
P2 C41 C42 122.1(5) . . ?
P2 C41 C46 118.3(4) . . ?
C42 C41 C46 119.2(5) . . ?
C41 C42 H42 119.9 . . ?
C41 C42 C43 120.2(6) . . ?
H42 C42 C43 119.9 . . ?
C42 C43 H43 119.7 . . ?
C42 C43 C44 120.7(6) . . ?
H43 C43 C44 119.7 . . ?
C43 C44 H44 120.3 . . ?
C43 C44 C45 119.5(6) . . ?
H44 C44 C45 120.3 . . ?
C44 C45 H45 119.9 . . ?
C44 C45 C46 120.1(6) . . ?
H45 C45 C46 119.9 . . ?
C41 C46 C45 120.3(6) . . ?
C41 C46 H46 119.9 . . ?
C45 C46 H46 119.9 . . ?
F1 Sb1 F1A 22.0(11) . . ?
F1 Sb1 F2 87.3(10) . . ?
F1 Sb1 F2A 72.0(14) . . ?
F1 Sb1 F3 168.6(14) . . ?
F1 Sb1 F3A 169.8(8) . . ?
F1 Sb1 F4 95.9(14) . . ?
F1 Sb1 F4A 99.5(8) . . ?
F1 Sb1 F5 88.9(7) . . ?
F1 Sb1 F6 92.3(7) . . ?
F1A Sb1 F2 106.8(12) . . ?
F1A Sb1 F2A 92.8(15) . . ?
F1A Sb1 F3 169.2(15) . . ?
F1A Sb1 F3A 168.2(11) . . ?
F1A Sb1 F4 75.5(15) . . ?
F1A Sb1 F4A 79.7(11) . . ?
F1A Sb1 F5 97.6(11) . . ?
F1A Sb1 F6 84.0(11) . . ?
F2 Sb1 F2A 17.0(15) . . ?
F2 Sb1 F3 81.9(14) . . ?
F2 Sb1 F3A 83.4(8) . . ?
F2 Sb1 F4 173.4(12) . . ?
F2 Sb1 F4A 173.1(8) . . ?
F2 Sb1 F5 93.7(7) . . ?
F2 Sb1 F6 85.4(7) . . ?
F2A Sb1 F3 96.7(18) . . ?
F2A Sb1 F3A 98.2(14) . . ?
F2A Sb1 F4 167.9(18) . . ?
F2A Sb1 F4A 169.5(14) . . ?
F2A Sb1 F5 86.0(8) . . ?
F2A Sb1 F6 93.4(8) . . ?
F3 Sb1 F3A 1.6(15) . . ?
F3 Sb1 F4 95.2(18) . . ?
F3 Sb1 F4A 91.4(13) . . ?
F3 Sb1 F5 88.0(10) . . ?
F3 Sb1 F6 90.6(10) . . ?
F3A Sb1 F4 93.7(13) . . ?
F3A Sb1 F4A 89.9(5) . . ?
F3A Sb1 F5 87.4(6) . . ?
F3A Sb1 F6 91.2(6) . . ?
F4 Sb1 F4A 5.7(14) . . ?
F4 Sb1 F5 92.2(10) . . ?
F4 Sb1 F6 88.7(10) . . ?
F4A Sb1 F5 87.7(7) . . ?
F4A Sb1 F6 93.1(7) . . ?
F5 Sb1 F6 178.4(3) . . ?

loop_
_geom_bond_atom_site_label_1
_geom_bond_atom_site_label_2
_geom_bond_distance
_geom_bond_site_symmetry_2
_geom_bond_publ_flag
Ru P1 2.3450(15) . ?
Ru P2 2.4081(16) . ?
Ru Cl1 2.4114(13) . ?
Ru C2 2.331(6) . ?
Ru C3 2.300(6) . ?
Ru C4 2.268(6) . ?
Ru C5 2.343(6) . ?
Ru C6 2.284(6) . ?
Ru C7 2.288(6) . ?
P1 C11 1.839(6) . ?
P1 C17 1.842(5) . ?
P1 C23 1.846(5) . ?
P2 C32 1.866(6) . ?
P2 C35 1.853(6) . ?
P2 C41 1.845(6) . ?
C1 H1A 0.980 . ?
C1 H1B 0.980 . ?
C1 H1C 0.980 . ?
C1 C2 1.517(9) . ?
C2 C3 1.434(9) . ?
C2 C7 1.411(9) . ?
C3 H3 0.950 . ?
C3 C4 1.427(10) . ?
C4 H4 0.950 . ?
C4 C5 1.425(10) . ?
C5 C6 1.407(9) . ?
C5 C8 1.560(10) . ?
C6 H6 0.950 . ?
C6 C7 1.412(9) . ?
C7 H7 0.950 . ?
C8 H8 1.000 . ?
C8 C9 1.509(11) . ?
C8 C10 1.528(11) . ?
C9 H9A 0.980 . ?
C9 H9B 0.980 . ?
C9 H9C 0.980 . ?
C10 H10A 0.980 . ?
C10 H10B 0.980 . ?
C10 H10C 0.980 . ?
C11 C12 1.396(9) . ?
C11 C16 1.404(8) . ?
C12 H12 0.950 . ?
C12 C13 1.388(9) . ?
C13 H13 0.950 . ?
C13 C14 1.377(10) . ?
C14 H14 0.950 . ?
C14 C15 1.405(10) . ?
C15 H15 0.950 . ?
C15 C16 1.395(9) . ?
C16 H16 0.950 . ?
C17 C18 1.382(8) . ?
C17 C22 1.412(8) . ?
C18 H18 0.950 . ?
C18 C19 1.390(8) . ?
C19 H19 0.950 . ?
C19 C20 1.378(10) . ?
C20 H20 0.950 . ?
C20 C21 1.392(10) . ?
C21 H21 0.950 . ?
C21 C22 1.398(9) . ?
C22 H22 0.950 . ?
C23 C24 1.520(7) . ?
C23 C26 1.342(8) . ?
C24 H24A 0.990 . ?
C24 H24B 0.990 . ?
C24 C25 1.528(9) . ?
C25 H25A 0.980 . ?
C25 H25B 0.980 . ?
C25 H25C 0.980 . ?
C26 C27 1.534(8) . ?
C26 C31 1.509(8) . ?
C27 H27A 0.990 . ?
C27 H27B 0.990 . ?
C27 C28 1.535(9) . ?
C28 H28A 0.990 . ?
C28 H28B 0.990 . ?
C28 C29 1.529(11) . ?
C29 H29A 0.990 . ?
C29 H29B 0.990 . ?
C29 C30 1.530(10) . ?
C30 H30A 0.990 . ?
C30 H30B 0.990 . ?
C30 C31 1.541(8) . ?
C31 C32 1.337(8) . ?
C32 C33 1.526(8) . ?
C33 H33A 0.990 . ?
C33 H33B 0.990 . ?
C33 C34 1.523(9) . ?
C34 H34A 0.980 . ?
C34 H34B 0.980 . ?
C34 H34C 0.980 . ?
C35 C36 1.385(8) . ?
C35 C40 1.397(8) . ?
C36 H36 0.950 . ?
C36 C37 1.405(9) . ?
C37 H37 0.950 . ?
C37 C38 1.399(10) . ?
C38 H38 0.950 . ?
C38 C39 1.385(10) . ?
C39 H39 0.950 . ?
C39 C40 1.386(9) . ?
C40 H40 0.950 . ?
C41 C42 1.397(8) . ?
C41 C46 1.393(8) . ?
C42 H42 0.950 . ?
C42 C43 1.390(9) . ?
C43 H43 0.950 . ?
C43 C44 1.384(9) . ?
C44 H44 0.950 . ?
C44 C45 1.394(9) . ?
C45 H45 0.950 . ?
C45 C46 1.397(9) . ?
C46 H46 0.950 . ?
Sb1 F1 1.828(18) . ?
Sb1 F1A 1.93(3) . ?
Sb1 F2 1.857(12) . ?
Sb1 F2A 1.85(2) . ?
Sb1 F3 1.76(2) . ?
Sb1 F3A 1.922(16) . ?
Sb1 F4 1.73(2) . ?
Sb1 F4A 1.909(17) . ?
Sb1 F5 1.876(5) . ?
Sb1 F6 1.867(5) . ?

loop_
_geom_torsion_atom_site_label_1
_geom_torsion_atom_site_label_2
_geom_torsion_atom_site_label_3
_geom_torsion_atom_site_label_4
_geom_torsion
_geom_torsion_site_symmetry_1
_geom_torsion_site_symmetry_2
_geom_torsion_site_symmetry_3
_geom_torsion_site_symmetry_4
_geom_torsion_publ_flag
P2 Ru P1 C11 -176.0(2) . . . . ?
P2 Ru P1 C17 65.1(2) . . . . ?
P2 Ru P1 C23 -59.25(19) . . . . ?
Cl1 Ru P1 C11 -85.4(2) . . . . ?
Cl1 Ru P1 C17 155.7(2) . . . . ?
Cl1 Ru P1 C23 31.30(19) . . . . ?
C2 Ru P1 C11 48.3(3) . . . . ?
C2 Ru P1 C17 -70.6(3) . . . . ?
C2 Ru P1 C23 165.0(2) . . . . ?
C3 Ru P1 C11 13.1(3) . . . . ?
C3 Ru P1 C17 -105.9(3) . . . . ?
C3 Ru P1 C23 129.8(2) . . . . ?
C4 Ru P1 C11 -9.6(3) . . . . ?
C4 Ru P1 C17 -128.6(3) . . . . ?
C4 Ru P1 C23 107.1(3) . . . . ?
C5 Ru P1 C11 13.1(8) . . . . ?
C5 Ru P1 C17 -105.8(7) . . . . ?
C5 Ru P1 C23 129.9(7) . . . . ?
C6 Ru P1 C11 95.2(4) . . . . ?
C6 Ru P1 C17 -23.8(4) . . . . ?
C6 Ru P1 C23 -148.1(4) . . . . ?
C7 Ru P1 C11 79.8(3) . . . . ?
C7 Ru P1 C17 -39.1(3) . . . . ?
C7 Ru P1 C23 -163.5(2) . . . . ?
P1 Ru P2 C32 -12.6(2) . . . . ?
P1 Ru P2 C35 -132.7(2) . . . . ?
P1 Ru P2 C41 114.5(2) . . . . ?
Cl1 Ru P2 C32 -97.7(2) . . . . ?
Cl1 Ru P2 C35 142.2(2) . . . . ?
Cl1 Ru P2 C41 29.4(2) . . . . ?
C2 Ru P2 C32 78.4(3) . . . . ?
C2 Ru P2 C35 -41.7(3) . . . . ?
C2 Ru P2 C41 -154.5(3) . . . . ?
C3 Ru P2 C32 122.4(8) . . . . ?
C3 Ru P2 C35 2.3(8) . . . . ?
C3 Ru P2 C41 -110.5(8) . . . . ?
C4 Ru P2 C32 -177.2(3) . . . . ?
C4 Ru P2 C35 62.6(3) . . . . ?
C4 Ru P2 C41 -50.1(3) . . . . ?
C5 Ru P2 C32 165.3(3) . . . . ?
C5 Ru P2 C35 45.2(3) . . . . ?
C5 Ru P2 C41 -67.6(3) . . . . ?
C6 Ru P2 C32 132.3(3) . . . . ?
C6 Ru P2 C35 12.2(3) . . . . ?
C6 Ru P2 C41 -100.6(3) . . . . ?
C7 Ru P2 C32 98.2(3) . . . . ?
C7 Ru P2 C35 -21.9(3) . . . . ?
C7 Ru P2 C41 -134.7(3) . . . . ?
P1 Ru C2 C1 6.8(6) . . . . ?
P1 Ru C2 C3 -106.2(4) . . . . ?
P1 Ru C2 C7 123.0(3) . . . . ?
P2 Ru C2 C1 -81.8(7) . . . . ?
P2 Ru C2 C3 165.2(3) . . . . ?
P2 Ru C2 C7 34.4(4) . . . . ?
Cl1 Ru C2 C1 92.7(6) . . . . ?
Cl1 Ru C2 C3 -20.3(5) . . . . ?
Cl1 Ru C2 C7 -151.1(3) . . . . ?
C3 Ru C2 C1 113.0(8) . . . . ?
C3 Ru C2 C7 -130.8(5) . . . . ?
C4 Ru C2 C1 143.0(7) . . . . ?
C4 Ru C2 C3 30.0(4) . . . . ?
C4 Ru C2 C7 -100.8(4) . . . . ?
C5 Ru C2 C1 179.1(7) . . . . ?
C5 Ru C2 C3 66.1(4) . . . . ?
C5 Ru C2 C7 -64.6(4) . . . . ?
C6 Ru C2 C1 -145.5(7) . . . . ?
C6 Ru C2 C3 101.5(4) . . . . ?
C6 Ru C2 C7 -29.3(4) . . . . ?
C7 Ru C2 C1 -116.2(8) . . . . ?
C7 Ru C2 C3 130.8(5) . . . . ?
Ru C2 C3 C4 -55.5(5) . . . . ?
C1 C2 C3 Ru -131.2(5) . . . . ?
C1 C2 C3 C4 173.3(5) . . . . ?
C7 C2 C3 Ru 54.1(5) . . . . ?
C7 C2 C3 C4 -1.4(8) . . . . ?
P1 Ru C3 C2 78.4(4) . . . . ?
P1 Ru C3 C4 -151.3(4) . . . . ?
P2 Ru C3 C2 -55.4(10) . . . . ?
P2 Ru C3 C4 74.8(9) . . . . ?
Cl1 Ru C3 C2 165.3(3) . . . . ?
Cl1 Ru C3 C4 -64.4(4) . . . . ?
C2 Ru C3 C4 130.3(6) . . . . ?
C4 Ru C3 C2 -130.3(6) . . . . ?
C5 Ru C3 C2 -101.5(4) . . . . ?
C5 Ru C3 C4 28.7(4) . . . . ?
C6 Ru C3 C2 -65.6(4) . . . . ?
C6 Ru C3 C4 64.6(4) . . . . ?
C7 Ru C3 C2 -29.3(4) . . . . ?
C7 Ru C3 C4 101.0(4) . . . . ?
Ru C3 C4 C5 -58.6(5) . . . . ?
C2 C3 C4 Ru 56.7(5) . . . . ?
C2 C3 C4 C5 -1.9(9) . . . . ?
P1 Ru C4 C3 39.5(5) . . . . ?
P1 Ru C4 C5 171.5(3) . . . . ?
P2 Ru C4 C3 -161.5(3) . . . . ?
P2 Ru C4 C5 -29.5(5) . . . . ?
Cl1 Ru C4 C3 116.2(4) . . . . ?
Cl1 Ru C4 C5 -111.8(4) . . . . ?
C2 Ru C4 C3 -29.8(4) . . . . ?
C2 Ru C4 C5 102.2(4) . . . . ?
C3 Ru C4 C5 132.0(6) . . . . ?
C5 Ru C4 C3 -132.0(6) . . . . ?
C6 Ru C4 C3 -102.2(4) . . . . ?
C6 Ru C4 C5 29.8(4) . . . . ?
C7 Ru C4 C3 -65.9(4) . . . . ?
C7 Ru C4 C5 66.1(4) . . . . ?
Ru C4 C5 C6 -53.6(5) . . . . ?
Ru C4 C5 C8 130.6(6) . . . . ?
C3 C4 C5 Ru 57.7(5) . . . . ?
C3 C4 C5 C6 4.1(9) . . . . ?
C3 C4 C5 C8 -171.7(6) . . . . ?
P1 Ru C5 C4 -29.2(9) . . . . ?
P1 Ru C5 C6 100.6(8) . . . . ?
P1 Ru C5 C8 -150.7(6) . . . . ?
P2 Ru C5 C4 160.3(3) . . . . ?
P2 Ru C5 C6 -70.0(4) . . . . ?
P2 Ru C5 C8 38.8(7) . . . . ?
Cl1 Ru C5 C4 68.1(4) . . . . ?
Cl1 Ru C5 C6 -162.2(4) . . . . ?
Cl1 Ru C5 C8 -53.4(7) . . . . ?
C2 Ru C5 C4 -65.4(4) . . . . ?
C2 Ru C5 C6 64.3(4) . . . . ?
C2 Ru C5 C8 173.1(8) . . . . ?
C3 Ru C5 C4 -29.1(4) . . . . ?
C3 Ru C5 C6 100.7(4) . . . . ?
C3 Ru C5 C8 -150.6(8) . . . . ?
C4 Ru C5 C6 129.7(6) . . . . ?
C4 Ru C5 C8 -121.5(9) . . . . ?
C6 Ru C5 C4 -129.7(6) . . . . ?
C6 Ru C5 C8 108.8(9) . . . . ?
C7 Ru C5 C4 -101.0(4) . . . . ?
C7 Ru C5 C6 28.7(4) . . . . ?
C7 Ru C5 C8 137.5(8) . . . . ?
Ru C5 C6 C7 -56.5(5) . . . . ?
C4 C5 C6 Ru 53.2(5) . . . . ?
C4 C5 C6 C7 -3.3(8) . . . . ?
C8 C5 C6 Ru -130.6(5) . . . . ?
C8 C5 C6 C7 173.0(6) . . . . ?
P1 Ru C6 C5 -157.4(3) . . . . ?
P1 Ru C6 C7 -25.0(6) . . . . ?
P2 Ru C6 C5 115.2(4) . . . . ?
P2 Ru C6 C7 -112.3(4) . . . . ?
Cl1 Ru C6 C5 23.3(5) . . . . ?
Cl1 Ru C6 C7 155.8(3) . . . . ?
C2 Ru C6 C5 -103.5(4) . . . . ?
C2 Ru C6 C7 29.0(4) . . . . ?
C3 Ru C6 C5 -67.0(4) . . . . ?
C3 Ru C6 C7 65.5(4) . . . . ?
C4 Ru C6 C5 -30.2(4) . . . . ?
C4 Ru C6 C7 102.2(4) . . . . ?
C5 Ru C6 C7 132.5(6) . . . . ?
C7 Ru C6 C5 -132.5(6) . . . . ?
Ru C2 C7 C6 56.4(5) . . . . ?
C1 C2 C7 Ru 131.2(5) . . . . ?
C1 C2 C7 C6 -172.3(6) . . . . ?
C3 C2 C7 Ru -54.2(5) . . . . ?
C3 C2 C7 C6 2.3(8) . . . . ?
Ru C6 C7 C2 -57.4(5) . . . . ?
C5 C6 C7 Ru 57.6(5) . . . . ?
C5 C6 C7 C2 0.2(9) . . . . ?
P1 Ru C7 C2 -63.7(4) . . . . ?
P1 Ru C7 C6 165.0(3) . . . . ?
P2 Ru C7 C2 -156.0(3) . . . . ?
P2 Ru C7 C6 72.7(4) . . . . ?
Cl1 Ru C7 C2 72.3(6) . . . . ?
Cl1 Ru C7 C6 -59.0(6) . . . . ?
C2 Ru C7 C6 -131.3(6) . . . . ?
C3 Ru C7 C2 29.7(4) . . . . ?
C3 Ru C7 C6 -101.7(4) . . . . ?
C4 Ru C7 C2 66.6(4) . . . . ?
C4 Ru C7 C6 -64.7(4) . . . . ?
C5 Ru C7 C2 103.1(4) . . . . ?
C5 Ru C7 C6 -28.2(4) . . . . ?
C6 Ru C7 C2 131.3(6) . . . . ?
Ru C5 C8 C9 74.4(9) . . . . ?
Ru C5 C8 C10 -162.9(7) . . . . ?
C4 C5 C8 C9 -21.8(10) . . . . ?
C4 C5 C8 C10 100.9(9) . . . . ?
C6 C5 C8 C9 162.4(6) . . . . ?
C6 C5 C8 C10 -74.9(9) . . . . ?
Ru P1 C11 C12 -136.4(4) . . . . ?
Ru P1 C11 C16 43.8(5) . . . . ?
C17 P1 C11 C12 -8.9(5) . . . . ?
C17 P1 C11 C16 171.2(4) . . . . ?
C23 P1 C11 C12 102.9(5) . . . . ?
C23 P1 C11 C16 -77.0(5) . . . . ?
P1 C11 C12 C13 -176.6(5) . . . . ?
C16 C11 C12 C13 3.2(9) . . . . ?
C11 C12 C13 C14 -1.4(10) . . . . ?
C12 C13 C14 C15 -1.0(11) . . . . ?
C13 C14 C15 C16 1.5(10) . . . . ?
C14 C15 C16 C11 0.4(9) . . . . ?
P1 C11 C16 C15 177.1(5) . . . . ?
C12 C11 C16 C15 -2.7(8) . . . . ?
Ru P1 C17 C18 22.9(5) . . . . ?
Ru P1 C17 C22 -161.8(4) . . . . ?
C11 P1 C17 C18 -101.5(5) . . . . ?
C11 P1 C17 C22 73.7(5) . . . . ?
C23 P1 C17 C18 149.1(5) . . . . ?
C23 P1 C17 C22 -35.6(5) . . . . ?
P1 C17 C18 C19 175.1(5) . . . . ?
C22 C17 C18 C19 -0.3(9) . . . . ?
C17 C18 C19 C20 0.5(10) . . . . ?
C18 C19 C20 C21 0.2(11) . . . . ?
C19 C20 C21 C22 -1.1(11) . . . . ?
C20 C21 C22 C17 1.3(10) . . . . ?
P1 C17 C22 C21 -176.0(5) . . . . ?
C18 C17 C22 C21 -0.7(9) . . . . ?
Ru P1 C23 C24 -99.3(4) . . . . ?
Ru P1 C23 C26 75.9(5) . . . . ?
C11 P1 C23 C24 22.7(5) . . . . ?
C11 P1 C23 C26 -162.1(5) . . . . ?
C17 P1 C23 C24 130.7(4) . . . . ?
C17 P1 C23 C26 -54.1(5) . . . . ?
P1 C23 C24 C25 -98.2(5) . . . . ?
C26 C23 C24 C25 86.6(7) . . . . ?
P1 C23 C26 C27 -168.6(4) . . . . ?
P1 C23 C26 C31 16.6(8) . . . . ?
C24 C23 C26 C27 6.5(8) . . . . ?
C24 C23 C26 C31 -168.4(5) . . . . ?
C23 C26 C27 C28 -119.0(6) . . . . ?
C31 C26 C27 C28 56.6(7) . . . . ?
C26 C27 C28 C29 -54.2(8) . . . . ?
C27 C28 C29 C30 53.0(8) . . . . ?
C28 C29 C30 C31 -56.7(8) . . . . ?
C23 C26 C31 C30 118.4(6) . . . . ?
C23 C26 C31 C32 -69.9(9) . . . . ?
C27 C26 C31 C30 -57.0(6) . . . . ?
C27 C26 C31 C32 114.7(7) . . . . ?
C29 C30 C31 C26 58.8(7) . . . . ?
C29 C30 C31 C32 -113.5(7) . . . . ?
C26 C31 C32 P2 2.7(9) . . . . ?
C26 C31 C32 C33 -167.5(6) . . . . ?
C30 C31 C32 P2 173.5(5) . . . . ?
C30 C31 C32 C33 3.2(9) . . . . ?
Ru P2 C32 C31 55.0(6) . . . . ?
Ru P2 C32 C33 -134.6(4) . . . . ?
C35 P2 C32 C31 177.1(5) . . . . ?
C35 P2 C32 C33 -12.5(5) . . . . ?
C41 P2 C32 C31 -78.0(5) . . . . ?
C41 P2 C32 C33 92.4(5) . . . . ?
P2 C32 C33 C34 109.4(6) . . . . ?
C31 C32 C33 C34 -80.0(8) . . . . ?
Ru P2 C35 C36 -107.3(5) . . . . ?
Ru P2 C35 C40 68.1(5) . . . . ?
C32 P2 C35 C36 119.9(5) . . . . ?
C32 P2 C35 C40 -64.7(6) . . . . ?
C41 P2 C35 C36 15.1(6) . . . . ?
C41 P2 C35 C40 -169.5(5) . . . . ?
P2 C35 C36 C37 173.7(5) . . . . ?
C40 C35 C36 C37 -1.8(9) . . . . ?
C35 C36 C37 C38 1.5(10) . . . . ?
C36 C37 C38 C39 0.0(11) . . . . ?
C37 C38 C39 C40 -1.1(11) . . . . ?
C38 C39 C40 C35 0.8(11) . . . . ?
P2 C35 C40 C39 -174.9(5) . . . . ?
C36 C35 C40 C39 0.7(10) . . . . ?
Ru P2 C41 C42 -154.2(4) . . . . ?
Ru P2 C41 C46 33.5(5) . . . . ?
C32 P2 C41 C42 -16.5(5) . . . . ?
C32 P2 C41 C46 171.2(5) . . . . ?
C35 P2 C41 C42 89.6(5) . . . . ?
C35 P2 C41 C46 -82.7(5) . . . . ?
P2 C41 C42 C43 -172.9(4) . . . . ?
C46 C41 C42 C43 -0.7(8) . . . . ?
C41 C42 C43 C44 1.4(9) . . . . ?
C42 C43 C44 C45 0.1(9) . . . . ?
C43 C44 C45 C46 -2.2(9) . . . . ?
P2 C41 C46 C45 171.1(5) . . . . ?
C42 C41 C46 C45 -1.4(9) . . . . ?
C44 C45 C46 C41 2.9(9) . . . . ?
